data_7004424
loop_
_publ_author_name
'Tyan, Marina R.'
'Bokach, Nadezhda A.'
'Wang, Meng-Jiy'
'Haukka, Matti'
'Kuznetsov, Maxim L.'
'Kukushkin, Vadim Yu.'

_publ_section_title
;
 Facile cyanamide--ammonia coupling mediated by cis- and trans-[PtIIL2]
 centers and giving metal-bound guanidines
;
_journal_issue 38
_journal_name_full 'Dalton Transactions'
_journal_page_first 5178
_journal_page_last 5188
_journal_paper_doi 10.1039/b806862c
_journal_year 2008
_chemical_formula_moiety 'C6 H24 N8 Pt, 2(C6 H2 N3 O7)'
_chemical_formula_sum 'C18 H28 N14 O14 Pt'
_chemical_formula_weight 859.63
_chemical_name_systematic
;
?
;
_space_group_IT_number 14
_symmetry_cell_setting monoclinic
_symmetry_space_group_name_Hall '-P 2ybc'
_symmetry_space_group_name_H-M 'P 1 21/c 1'
_atom_sites_solution_hydrogens geom
_atom_sites_solution_primary direct
_atom_sites_solution_secondary difmap
_audit_creation_method SHELXL-97
_cell_angle_alpha 90.00
_cell_angle_beta 114.039(5)
_cell_angle_gamma 90.00
_cell_formula_units_Z 2
_cell_length_a 7.1799(4)
_cell_length_b 25.9606(16)
_cell_length_c 8.3485(10)
_cell_measurement_reflns_used 6126
_cell_measurement_temperature 120(2)
_cell_measurement_theta_max 27.48
_cell_measurement_theta_min 1.00
_cell_volume 1421.2(2)
_computing_cell_refinement 'Denzo/Scalepack (Otwinowski & Minor, 1997)'
_computing_data_collection 'Collect (Nonius BV, 1997-2000)'
_computing_data_reduction 'Denzo/Scalepack (Otwinowski & Minor, 1997)'
_computing_molecular_graphics 'Diamond v.3.1d (Crystal Impact GbR, 2006)'
_computing_publication_material 'SHELXL-97 (Sheldrick, 1997)'
_computing_structure_refinement 'SHELXL-97 (Sheldrick, 1997)'
_computing_structure_solution 'SHELXS-97 (Sheldrick, 1997)'
_diffrn_ambient_temperature 120(2)
_diffrn_detector_area_resol_mean 9
_diffrn_measured_fraction_theta_full 0.998
_diffrn_measured_fraction_theta_max 0.998
_diffrn_measurement_device '95mm CCD camera on \k-goniostat'
_diffrn_measurement_device_type 'Nonius KappaCCD'
_diffrn_measurement_method '\f scans and \w scans with \k offset'
_diffrn_radiation_monochromator 'horizontally mounted graphite crystal'
_diffrn_radiation_source 'fine-focus sealed tube'
_diffrn_radiation_type MoK\a
_diffrn_radiation_wavelength 0.71073
_diffrn_reflns_av_R_equivalents 0.0424
_diffrn_reflns_av_sigmaI/netI 0.0279
_diffrn_reflns_limit_h_max 8
_diffrn_reflns_limit_h_min -9
_diffrn_reflns_limit_k_max 33
_diffrn_reflns_limit_k_min -33
_diffrn_reflns_limit_l_max 10
_diffrn_reflns_limit_l_min -10
_diffrn_reflns_number 25722
_diffrn_reflns_theta_full 27.59
_diffrn_reflns_theta_max 27.59
_diffrn_reflns_theta_min 2.78
_exptl_absorpt_coefficient_mu 5.032
_exptl_absorpt_correction_T_max 0.7870
_exptl_absorpt_correction_T_min 0.3222
_exptl_absorpt_correction_type multi-scan
_exptl_absorpt_process_details 'SADABS v.2.10 (Sheldrick, 2003)'
_exptl_crystal_colour yellow
_exptl_crystal_density_diffrn 2.009
_exptl_crystal_density_method 'not measured'
_exptl_crystal_description plate
_exptl_crystal_F_000 848
_exptl_crystal_size_max 0.29
_exptl_crystal_size_mid 0.12
_exptl_crystal_size_min 0.05
_refine_diff_density_max 0.908
_refine_diff_density_min -0.796
_refine_diff_density_rms 0.104
_refine_ls_extinction_method none
_refine_ls_goodness_of_fit_ref 1.038
_refine_ls_hydrogen_treatment constr
_refine_ls_matrix_type full
_refine_ls_number_parameters 219
_refine_ls_number_reflns 3280
_refine_ls_number_restraints 0
_refine_ls_restrained_S_all 1.038
_refine_ls_R_factor_all 0.0467
_refine_ls_R_factor_gt 0.0254
_refine_ls_shift/su_max 0.000
_refine_ls_shift/su_mean 0.000
_refine_ls_structure_factor_coef Fsqd
_refine_ls_weighting_details 'calc w=1/[\s^2^(Fo^2^)+(0.0167P)^2^+4.5991P] where P=(Fo^2^+2Fc^2^)/3'
_refine_ls_weighting_scheme calc
_refine_ls_wR_factor_gt 0.0512
_refine_ls_wR_factor_ref 0.0576
_reflns_number_gt 2347
_reflns_number_total 3280
_reflns_threshold_expression >2sigma(I)
_cod_data_source_file b806862c.txt
_cod_data_source_block trans_4
_cod_original_cell_volume 1421.1(2)
_cod_original_sg_symbol_H-M 'P 21/c'
_cod_database_code 7004424

loop_
_symmetry_equiv_pos_as_xyz
'x, y, z'
'-x, y+1/2, -z+1/2'
'-x, -y, -z'
'x, -y-1/2, z-1/2'

loop_
_atom_site_label
_atom_site_type_symbol
_atom_site_fract_x
_atom_site_fract_y
_atom_site_fract_z
_atom_site_U_iso_or_equiv
_atom_site_adp_type
_atom_site_occupancy
_atom_site_symmetry_multiplicity
_atom_site_calc_flag
_atom_site_refinement_flags
_atom_site_disorder_assembly
_atom_site_disorder_group
Pt1 Pt -0.5000 0.0000 0.5000 0.01879(6) Uani 1 2 d S . .
O1 O 0.0740(5) 0.07642(13) 0.6404(6) 0.0632(13) Uani 1 1 d . . .
O2 O 0.3443(10) 0.04215(15) 0.9440(7) 0.0977(19) Uani 1 1 d . . .
O3 O 0.4264(7) 0.09261(16) 1.1569(6) 0.0816(15) Uani 1 1 d . . .
O4 O 0.5108(5) 0.26895(12) 1.0656(4) 0.0420(8) Uani 1 1 d . . .
O5 O 0.3020(5) 0.30645(11) 0.8286(4) 0.0419(8) Uani 1 1 d . . .
O6 O -0.1528(9) 0.2088(2) 0.3594(6) 0.117(3) Uani 1 1 d . . .
O7 O -0.1539(9) 0.1298(2) 0.3554(5) 0.108(2) Uani 1 1 d . . .
N1 N -0.2828(5) 0.01730(13) 0.4099(4) 0.0247(7) Uani 1 1 d . . .
H1A H -0.2526 -0.0099 0.3880 0.037 Uiso 1 1 d R . .
H1B H -0.3521 0.0418 0.3108 0.037 Uiso 1 1 d R . .
H1C H -0.1908 0.0397 0.4736 0.037 Uiso 1 1 d R . .
N2 N -0.3442(5) 0.03717(12) 0.7285(4) 0.0226(7) Uani 1 1 d . . .
H2N H -0.2617 0.0180 0.8234 0.034 Uiso 1 1 d R . .
N3 N -0.4087(6) 0.11800(13) 0.6144(5) 0.0314(8) Uani 1 1 d . . .
H3D H -0.4936 0.1039 0.5047 0.047 Uiso 1 1 d R . .
H3E H -0.3992 0.1544 0.6045 0.047 Uiso 1 1 d R . .
N4 N -0.2036(5) 0.10694(13) 0.9089(4) 0.0279(8) Uani 1 1 d . . .
N5 N 0.3569(7) 0.08425(14) 0.9978(7) 0.0423(10) Uani 1 1 d . . .
N6 N 0.3706(5) 0.26761(13) 0.9173(5) 0.0299(8) Uani 1 1 d . . .
N7 N -0.0928(7) 0.16908(19) 0.4296(5) 0.0436(11) Uani 1 1 d . . .
C1 C -0.3192(6) 0.08618(15) 0.7510(5) 0.0234(8) Uani 1 1 d . . .
C2 C -0.1765(7) 0.16243(16) 0.9359(6) 0.0300(9) Uani 1 1 d . . .
H2A H -0.0805 0.1748 0.8883 0.045 Uiso 1 1 calc R . .
H2B H -0.1226 0.1700 1.0617 0.045 Uiso 1 1 calc R . .
H2C H -0.3081 0.1797 0.8759 0.045 Uiso 1 1 calc R . .
C3 C -0.0847(7) 0.07288(18) 1.0533(6) 0.0395(11) Uani 1 1 d . . .
H3A H -0.1766 0.0538 1.0922 0.059 Uiso 1 1 calc R . .
H3B H 0.0104 0.0934 1.1510 0.059 Uiso 1 1 calc R . .
H3C H -0.0078 0.0485 1.0138 0.059 Uiso 1 1 calc R . .
C4 C 0.1329(6) 0.11966(16) 0.6996(7) 0.0350(11) Uani 1 1 d . . .
C5 C 0.2807(6) 0.12807(15) 0.8792(6) 0.0287(9) Uani 1 1 d . . .
C6 C 0.3555(6) 0.17480(15) 0.9506(5) 0.0249(8) Uani 1 1 d . . .
H6 H 0.4540 0.1775 1.0682 0.030 Uiso 1 1 calc R . .
C7 C 0.2848(6) 0.21826(14) 0.8482(5) 0.0229(8) Uani 1 1 d . . .
C8 C 0.1357(6) 0.21562(16) 0.6793(5) 0.0251(9) Uani 1 1 d . . .
H8 H 0.0840 0.2461 0.6131 0.030 Uiso 1 1 calc R . .
C9 C 0.0639(6) 0.16825(18) 0.6091(6) 0.0292(10) Uani 1 1 d . . .

loop_
_atom_site_aniso_label
_atom_site_aniso_U_11
_atom_site_aniso_U_22
_atom_site_aniso_U_33
_atom_site_aniso_U_23
_atom_site_aniso_U_13
_atom_site_aniso_U_12
Pt1 0.02077(10) 0.01170(9) 0.01999(10) -0.00084(11) 0.00431(7) -0.00068(11)
O1 0.0268(17) 0.0258(18) 0.121(4) -0.035(2) 0.013(2) -0.0032(14)
O2 0.216(6) 0.021(2) 0.094(4) 0.014(2) 0.103(4) 0.024(3)
O3 0.084(3) 0.043(2) 0.073(3) 0.023(2) -0.014(3) -0.010(2)
O4 0.047(2) 0.0264(17) 0.0356(17) -0.0052(14) -0.0005(15) -0.0073(15)
O5 0.057(2) 0.0153(15) 0.0408(19) 0.0047(14) 0.0070(16) -0.0037(14)
O6 0.131(5) 0.074(4) 0.060(3) -0.030(3) -0.047(3) 0.057(3)
O7 0.179(6) 0.089(4) 0.033(2) -0.014(2) 0.020(3) -0.097(4)
N1 0.0259(17) 0.0182(15) 0.0269(18) -0.0023(13) 0.0076(14) -0.0020(13)
N2 0.0269(17) 0.0176(16) 0.0202(16) -0.0006(13) 0.0063(14) -0.0019(13)
N3 0.044(2) 0.0171(17) 0.0271(18) 0.0019(14) 0.0081(16) 0.0013(16)
N4 0.0359(19) 0.0202(17) 0.0252(18) -0.0026(14) 0.0100(15) -0.0039(15)
N5 0.050(3) 0.018(2) 0.073(3) 0.009(2) 0.040(2) 0.0042(18)
N6 0.036(2) 0.0207(18) 0.031(2) -0.0016(15) 0.0123(16) -0.0034(16)
N7 0.041(2) 0.060(3) 0.031(2) -0.022(2) 0.015(2) -0.017(2)
C1 0.024(2) 0.024(2) 0.024(2) -0.0024(16) 0.0110(16) -0.0010(16)
C2 0.039(2) 0.023(2) 0.032(2) -0.0084(18) 0.019(2) -0.0075(19)
C3 0.044(3) 0.032(3) 0.030(2) -0.002(2) 0.002(2) -0.004(2)
C4 0.023(2) 0.023(2) 0.067(3) -0.017(2) 0.026(2) -0.0052(18)
C5 0.028(2) 0.017(2) 0.048(3) 0.0057(18) 0.022(2) 0.0029(16)
C6 0.0230(19) 0.023(2) 0.031(2) 0.0027(17) 0.0142(17) 0.0017(16)
C7 0.027(2) 0.0153(18) 0.029(2) -0.0044(16) 0.0135(17) -0.0031(16)
C8 0.030(2) 0.022(2) 0.024(2) -0.0004(16) 0.0123(17) 0.0029(17)
C9 0.020(2) 0.035(2) 0.032(2) -0.0105(19) 0.0104(18) -0.0045(18)

loop_
_atom_type_symbol
_atom_type_description
_atom_type_scat_dispersion_real
_atom_type_scat_dispersion_imag
_atom_type_scat_source
C C 0.0033 0.0016 'International Tables Vol C Tables 4.2.6.8 and 6.1.1.4'
H H 0.0000 0.0000 'International Tables Vol C Tables 4.2.6.8 and 6.1.1.4'
N N 0.0061 0.0033 'International Tables Vol C Tables 4.2.6.8 and 6.1.1.4'
O O 0.0106 0.0060 'International Tables Vol C Tables 4.2.6.8 and 6.1.1.4'
Pt Pt -1.7033 8.3905 'International Tables Vol C Tables 4.2.6.8 and 6.1.1.4'

loop_
_geom_angle_atom_site_label_1
_geom_angle_atom_site_label_2
_geom_angle_atom_site_label_3
_geom_angle
_geom_angle_site_symmetry_1
_geom_angle_site_symmetry_3
_geom_angle_publ_flag
N2 Pt1 N2 180.00(19) . 3_456 ?
N2 Pt1 N1 91.75(13) . . ?
N2 Pt1 N1 88.25(13) 3_456 . ?
N2 Pt1 N1 88.25(13) . 3_456 ?
N2 Pt1 N1 91.75(13) 3_456 3_456 ?
N1 Pt1 N1 180.0 . 3_456 ?
Pt1 N1 H1A 102.3 . . ?
Pt1 N1 H1B 104.3 . . ?
H1A N1 H1B 118.2 . . ?
Pt1 N1 H1C 115.0 . . ?
H1A N1 H1C 121.8 . . ?
H1B N1 H1C 94.5 . . ?
C1 N2 Pt1 126.9(3) . . ?
C1 N2 H2N 113.9 . . ?
Pt1 N2 H2N 118.1 . . ?
C1 N3 H3D 118.9 . . ?
C1 N3 H3E 131.2 . . ?
H3D N3 H3E 109.9 . . ?
C1 N4 C3 119.0(3) . . ?
C1 N4 C2 122.3(3) . . ?
C3 N4 C2 118.4(3) . . ?
O2 N5 O3 120.8(5) . . ?
O2 N5 C5 121.2(5) . . ?
O3 N5 C5 117.9(4) . . ?
O5 N6 O4 122.9(4) . . ?
O5 N6 C7 119.3(3) . . ?
O4 N6 C7 117.9(3) . . ?
O6 N7 O7 120.8(5) . . ?
O6 N7 C9 119.8(4) . . ?
O7 N7 C9 119.4(5) . . ?
N2 C1 N3 119.6(4) . . ?
N2 C1 N4 122.0(4) . . ?
N3 C1 N4 118.4(4) . . ?
N4 C2 H2A 109.5 . . ?
N4 C2 H2B 109.5 . . ?
H2A C2 H2B 109.5 . . ?
N4 C2 H2C 109.5 . . ?
H2A C2 H2C 109.5 . . ?
H2B C2 H2C 109.5 . . ?
N4 C3 H3A 109.5 . . ?
N4 C3 H3B 109.5 . . ?
H3A C3 H3B 109.5 . . ?
N4 C3 H3C 109.5 . . ?
H3A C3 H3C 109.5 . . ?
H3B C3 H3C 109.5 . . ?
O1 C4 C9 126.6(5) . . ?
O1 C4 C5 122.5(5) . . ?
C9 C4 C5 110.9(4) . . ?
C6 C5 C4 125.1(4) . . ?
C6 C5 N5 115.2(4) . . ?
C4 C5 N5 119.7(4) . . ?
C5 C6 C7 118.5(4) . . ?
C5 C6 H6 120.8 . . ?
C7 C6 H6 120.8 . . ?
C6 C7 C8 121.9(4) . . ?
C6 C7 N6 119.4(4) . . ?
C8 C7 N6 118.7(4) . . ?
C9 C8 C7 118.8(4) . . ?
C9 C8 H8 120.6 . . ?
C7 C8 H8 120.6 . . ?
C8 C9 C4 124.7(4) . . ?
C8 C9 N7 115.1(4) . . ?
C4 C9 N7 120.2(4) . . ?

loop_
_geom_bond_atom_site_label_1
_geom_bond_atom_site_label_2
_geom_bond_distance
_geom_bond_site_symmetry_2
_geom_bond_publ_flag
Pt1 N2 2.020(3) . ?
Pt1 N2 2.020(3) 3_456 ?
Pt1 N1 2.038(3) . ?
Pt1 N1 2.038(3) 3_456 ?
O1 C4 1.230(5) . ?
O2 N5 1.171(6) . ?
O3 N5 1.233(6) . ?
O4 N6 1.238(5) . ?
O5 N6 1.229(4) . ?
O6 N7 1.177(6) . ?
O7 N7 1.182(6) . ?
N1 H1A 0.7827 . ?
N1 H1B 1.0015 . ?
N1 H1C 0.8769 . ?
N2 C1 1.288(5) . ?
N2 H2N 0.9181 . ?
N3 C1 1.341(5) . ?
N3 H3D 0.9430 . ?
N3 H3E 0.9538 . ?
N4 C1 1.352(5) . ?
N4 C3 1.458(5) . ?
N4 C2 1.459(5) . ?
N5 C5 1.460(6) . ?
N6 C7 1.437(5) . ?
N7 C9 1.462(6) . ?
C2 H2A 0.9800 . ?
C2 H2B 0.9800 . ?
C2 H2C 0.9800 . ?
C3 H3A 0.9800 . ?
C3 H3B 0.9800 . ?
C3 H3C 0.9800 . ?
C4 C9 1.450(6) . ?
C4 C5 1.458(6) . ?
C5 C6 1.362(6) . ?
C6 C7 1.381(5) . ?
C6 H6 0.9500 . ?
C7 C8 1.382(6) . ?
C8 C9 1.369(6) . ?
C8 H8 0.9500 . ?

loop_
_geom_hbond_atom_site_label_D
_geom_hbond_atom_site_label_H
_geom_hbond_atom_site_label_A
_geom_hbond_distance_DH
_geom_hbond_distance_HA
_geom_hbond_distance_DA
_geom_hbond_angle_DHA
_geom_hbond_site_symmetry_A
N1 H1A O1 0.78 2.22 2.976(5) 162.6 3_556
N1 H1B O3 1.00 2.06 3.009(5) 156.8 1_454
N1 H1C O7 0.88 2.59 3.151(5) 122.3 .
N1 H1C O1 0.88 2.08 2.933(5) 165.6 .
N1 H1C O7 0.88 2.59 3.151(5) 122.3 .
N3 H3E O4 0.95 2.08 2.987(5) 159.1 4_465
N3 H3E O5 0.95 2.63 3.133(5) 113.4 4_465
N3 H3E N6 0.95 2.68 3.451(5) 138.7 4_465
